data_4310208
loop_
_publ_author_name
'Hiromi Araki'
'Kiyoshi Tsuge'
'Yoichi Sasaki'
'Shoji Ishizaka'
'Noboru Kitamura'

_publ_section_title
;
Luminescence Ranging from Red to Blue: A Series of Copper(I)-Halide
Complexes Having Rhombic {Cu2(\m-X)2} (X = Br and I) Units
with N-Heteroaromatic Ligands
;
_journal_name_full 'Inorganic Chemistry'
_journal_page_first 9667
_journal_page_last 9675
_journal_paper_doi 10.1021/ic0510359
_journal_volume 44
_journal_year 2005
_chemical_formula_moiety 'C60 H48 Br2 Cu2 N2 O2 P2 '
_chemical_formula_sum 'C60 H48 Br2 Cu2 N2 O2 P2'
_chemical_formula_weight 1177.90
_space_group_IT_number 2
_symmetry_cell_setting triclinic
_symmetry_Int_Tables_number 2
_symmetry_space_group_name_Hall '-P 1'
_symmetry_space_group_name_H-M 'P -1'
_cell_angle_alpha 65.776(9)
_cell_angle_beta 77.72(1)
_cell_angle_gamma 83.80(1)
_cell_formula_units_Z 1
_cell_length_a 8.210(2)
_cell_length_b 12.632(3)
_cell_length_c 13.944(3)
_cell_measurement_reflns_used 4450
_cell_measurement_temperature 153.1
_cell_measurement_theta_max 27.5
_cell_measurement_theta_min 3.0
_cell_volume 1288.3(5)
_computing_cell_refinement CRYSTALCLEAR
_computing_data_collection CRYSTALCLEAR
_computing_data_reduction 'teXsan Ver. 1.11'
_computing_publication_material 'teXsan Ver. 1.11'
_computing_structure_refinement 'teXsan Ver. 1.10'
_computing_structure_solution MULTAN88
_diffrn_ambient_temperature 153.1500
_diffrn_detector_area_resol_mean 14.6199
_diffrn_measured_fraction_theta_full 89.0000
_diffrn_measured_fraction_theta_max 27.4835
_diffrn_measurement_details
;
scan:
    Number of images: 360
               Slice: -76.0000 - 104.0000
         Image width: 0.5000
            Exp time: 45.0000
       Rotation axis: Omega
               Omega: 0.0000
                 Chi: 45.0000
                 Phi: 0.0000
                 XTD: 40.6605
              2theta: 14.0547
scan:
    Number of images: 120
               Slice: -16.0000 - 44.0000
         Image width: 0.5000
            Exp time: 45.0000
       Rotation axis: Omega
               Omega: 0.0000
                 Chi: 45.0000
                 Phi: 90.0000
                 XTD: 40.6605
              2theta: 14.0547
;
_diffrn_measurement_device
;
Mercury CCD (2x2 bin mode)
;
_diffrn_measurement_device_details
;
AFC8: Eulerian 3-circle
;
_diffrn_measurement_method dtintegrate.ref
_diffrn_radiation_detector CCD
_diffrn_radiation_monochromator 'Graphite Monochromator'
_diffrn_radiation_source 'Sealed Tube'
_diffrn_radiation_type 'Mo K\a'
_diffrn_radiation_wavelength 0.7107
_diffrn_reflns_av_R_equivalents 0.0180
_diffrn_reflns_limit_h_max 9
_diffrn_reflns_limit_h_min -10
_diffrn_reflns_limit_k_max 15
_diffrn_reflns_limit_k_min -16
_diffrn_reflns_limit_l_max 17
_diffrn_reflns_limit_l_min -18
_diffrn_reflns_number 7834
_diffrn_reflns_reduction_process 'Lp corrections applied'
_diffrn_reflns_theta_full 27.4835
_diffrn_reflns_theta_max 27.4835
_diffrn_reflns_theta_min 3.0267
_diffrn_source_current 50.0000
_diffrn_source_power 2.5000
_diffrn_source_voltage 50.0000
_exptl_absorpt_coefficient_mu 2.489
_exptl_absorpt_correction_T_max 1.0000
_exptl_absorpt_correction_T_min 0.7790
_exptl_absorpt_correction_type multi-scan
_exptl_crystal_colour orange
_exptl_crystal_density_diffrn 1.518
_exptl_crystal_density_method 'not measured'
_exptl_crystal_description needle
_exptl_crystal_size_max 0.43
_exptl_crystal_size_mid 0.08
_exptl_crystal_size_min 0.05
_refine_diff_density_max 0.39
_refine_diff_density_min -0.22
_refine_ls_extinction_method none
_refine_ls_goodness_of_fit_ref 1.036
_refine_ls_hydrogen_treatment noref
_refine_ls_number_parameters 316
_refine_ls_number_reflns 4281
_refine_ls_R_factor_gt 0.0358
_refine_ls_shift/su_max 0.0001
_refine_ls_structure_factor_coef Fsqd
_refine_ls_weighting_details 'w = 1/[\s^2^(Fo^2^) + (0.05000(Max(Fo^2^,0) + 2Fc^2^)/3)^2^]'
_refine_ls_weighting_scheme calc
_refine_ls_wR_factor_ref 0.0811
_reflns_number_gt 4281
_reflns_number_total 5248
_reflns_threshold_expression F^2^>2.0\s(F^2^)
_cod_data_source_file ic0510359si20050926_085645_09.cif
_cod_data_source_block 3bzpy_Br
_cod_depositor_comments
;
The following automatic conversions were performed:
'_exptl_absorpt_correction_type' value 'Multi-scan' changed to
'multi-scan' according to
'/home/saulius/struct/CIF-dictionaries/cif_core.dic' dictionary named
'cif_core.dic' version 2.4.1 from 2010-06-29.

Automatic conversion script
Id: cif_fix_enum 1527 2010-12-29 10:47:43Z saulius 
;
_cod_original_cell_volume 1288.1(5)
_cod_original_sg_symbol_H-M 'P -1 '
_cod_original_formula_sum 'C60 H48 Br2 Cu2 N2 O2 P2 '
_cod_database_code 4310208
_diffrn_reflns_av_sigmai/deti 0.0450

loop_
_symmetry_equiv_pos_as_xyz
x,y,z
-x,-y,-z

loop_
_atom_site_label
_atom_site_type_symbol
_atom_site_fract_x
_atom_site_fract_y
_atom_site_fract_z
_atom_site_U_iso_or_equiv
_atom_site_adp_type
_atom_site_occupancy
_atom_site_calc_flag
_atom_site_refinement_flags
_atom_site_disorder_assembly
_atom_site_disorder_group
Br(1) Br -0.21089(4) -0.09028(3) 0.09576(2) 0.02155(8) Uani 1.00 d . . .
Cu(1) Cu 0.06069(5) -0.09359(3) -0.03227(3) 0.0211(1) Uani 1.00 d . . .
P(1) P -0.00426(9) -0.13167(6) -0.16028(6) 0.0169(2) Uani 1.00 d . . .
O(1) O -0.0107(3) -0.5189(2) 0.2892(2) 0.0352(7) Uani 1.00 d . . .
N(1) N 0.2010(3) -0.2115(2) 0.0713(2) 0.0208(6) Uani 1.00 d . . .
C(1) C 0.1277(4) -0.3008(3) 0.1569(2) 0.0215(8) Uani 1.00 d . . .
C(2) C 0.2138(4) -0.3921(3) 0.2235(2) 0.0203(7) Uani 1.00 d . . .
C(3) C 0.3862(4) -0.3898(3) 0.2019(3) 0.0224(8) Uani 1.00 d . . .
C(4) C 0.4652(4) -0.2974(3) 0.1142(3) 0.0253(8) Uani 1.00 d . . .
C(5) C 0.3692(4) -0.2107(3) 0.0511(2) 0.0226(8) Uani 1.00 d . . .
C(6) C 0.1130(4) -0.4914(3) 0.3085(3) 0.0247(8) Uani 1.00 d . . .
C(7) C 0.1641(4) -0.5551(3) 0.4143(3) 0.0276(8) Uani 1.00 d . . .
C(8) C 0.1073(4) -0.6675(3) 0.4780(3) 0.0367(10) Uani 1.00 d . . .
C(9) C 0.1473(5) -0.7270(3) 0.5778(3) 0.051(1) Uani 1.00 d . . .
C(10) C 0.2434(5) -0.6763(4) 0.6162(3) 0.048(1) Uani 1.00 d . . .
C(11) C 0.2982(5) -0.5654(4) 0.5557(3) 0.043(1) Uani 1.00 d . . .
C(12) C 0.2598(4) -0.5047(3) 0.4545(3) 0.0328(9) Uani 1.00 d . . .
C(13) C -0.1336(4) -0.2592(3) -0.1117(2) 0.0191(7) Uani 1.00 d . . .
C(14) C -0.2460(4) -0.2718(3) -0.1678(3) 0.0276(9) Uani 1.00 d . . .
C(15) C -0.3282(4) -0.3756(3) -0.1302(3) 0.0333(10) Uani 1.00 d . . .
C(16) C -0.2997(4) -0.4662(3) -0.0375(3) 0.0319(9) Uani 1.00 d . . .
C(17) C -0.1925(4) -0.4532(3) 0.0209(3) 0.0275(8) Uani 1.00 d . . .
C(18) C -0.1100(4) -0.3496(3) -0.0161(3) 0.0236(8) Uani 1.00 d . . .
C(19) C -0.1224(4) -0.0190(2) -0.2524(2) 0.0179(7) Uani 1.00 d . . .
C(20) C -0.0916(4) 0.0127(3) -0.3622(3) 0.0278(8) Uani 1.00 d . . .
C(21) C -0.1902(4) 0.0975(3) -0.4262(3) 0.0315(9) Uani 1.00 d . . .
C(22) C -0.3206(4) 0.1502(3) -0.3805(3) 0.0269(8) Uani 1.00 d . . .
C(23) C -0.3531(4) 0.1192(3) -0.2713(3) 0.0304(9) Uani 1.00 d . . .
C(24) C -0.2541(4) 0.0363(3) -0.2073(2) 0.0264(8) Uani 1.00 d . . .
C(25) C 0.1737(4) -0.1658(2) -0.2468(2) 0.0183(7) Uani 1.00 d . . .
C(26) C 0.1832(4) -0.2624(3) -0.2719(2) 0.0219(8) Uani 1.00 d . . .
C(27) C 0.3266(4) -0.2870(3) -0.3332(3) 0.0302(9) Uani 1.00 d . . .
C(28) C 0.4618(4) -0.2143(3) -0.3717(3) 0.0344(10) Uani 1.00 d . . .
C(29) C 0.4529(4) -0.1171(3) -0.3488(3) 0.0362(10) Uani 1.00 d . . .
C(30) C 0.3117(4) -0.0938(3) -0.2861(3) 0.0291(9) Uani 1.00 d . . .
H(1) H 0.0084 -0.3020 0.1727 0.0256 Uiso 1.00 calc . . .
H(2) H 0.4504 -0.4515 0.2470 0.0268 Uiso 1.00 calc . . .
H(3) H 0.5847 -0.2934 0.0981 0.0295 Uiso 1.00 calc . . .
H(4) H 0.4242 -0.1472 -0.0097 0.0268 Uiso 1.00 calc . . .
H(5) H 0.0407 -0.7035 0.4513 0.0449 Uiso 1.00 calc . . .
H(6) H 0.1051 -0.8031 0.6199 0.0595 Uiso 1.00 calc . . .
H(7) H 0.2738 -0.7200 0.6849 0.0595 Uiso 1.00 calc . . .
H(8) H 0.3628 -0.5286 0.5833 0.0518 Uiso 1.00 calc . . .
H(9) H 0.2989 -0.4269 0.4121 0.0384 Uiso 1.00 calc . . .
H(10) H -0.2688 -0.2082 -0.2324 0.0337 Uiso 1.00 calc . . .
H(11) H -0.4050 -0.3843 -0.1687 0.0395 Uiso 1.00 calc . . .
H(12) H -0.3547 -0.5385 -0.0134 0.0372 Uiso 1.00 calc . . .
H(13) H -0.1744 -0.5157 0.0865 0.0323 Uiso 1.00 calc . . .
H(14) H -0.0365 -0.3401 0.0243 0.0296 Uiso 1.00 calc . . .
H(15) H -0.0016 -0.0241 -0.3939 0.0336 Uiso 1.00 calc . . .
H(16) H -0.1680 0.1178 -0.5019 0.0375 Uiso 1.00 calc . . .
H(17) H -0.3893 0.2089 -0.4247 0.0316 Uiso 1.00 calc . . .
H(18) H -0.4453 0.1545 -0.2392 0.0358 Uiso 1.00 calc . . .
H(19) H -0.2741 0.0168 -0.1318 0.0313 Uiso 1.00 calc . . .
H(20) H 0.0891 -0.3121 -0.2469 0.0264 Uiso 1.00 calc . . .
H(21) H 0.3318 -0.3546 -0.3490 0.0364 Uiso 1.00 calc . . .
H(22) H 0.5614 -0.2311 -0.4137 0.0402 Uiso 1.00 calc . . .
H(23) H 0.5453 -0.0663 -0.3768 0.0417 Uiso 1.00 calc . . .
H(24) H 0.3077 -0.0269 -0.2689 0.0361 Uiso 1.00 calc . . .

loop_
_atom_site_aniso_label
_atom_site_aniso_U_11
_atom_site_aniso_U_22
_atom_site_aniso_U_33
_atom_site_aniso_U_12
_atom_site_aniso_U_13
_atom_site_aniso_U_23
Br(1) 0.0214(2) 0.0202(2) 0.0197(2) -0.0046(1) 0.0012(1) -0.0060(1)
Cu(1) 0.0252(2) 0.0210(2) 0.0170(2) -0.0018(2) -0.0051(2) -0.0066(2)
P(1) 0.0176(4) 0.0171(4) 0.0151(4) -0.0011(3) -0.0024(3) -0.0057(3)
O(1) 0.031(1) 0.031(1) 0.042(2) -0.009(1) -0.008(1) -0.012(1)
N(1) 0.023(1) 0.022(1) 0.018(1) 0.000(1) -0.003(1) -0.009(1)
C(1) 0.020(2) 0.023(2) 0.022(2) -0.003(1) -0.004(1) -0.009(1)
C(2) 0.023(2) 0.019(1) 0.020(1) -0.002(1) -0.005(1) -0.008(1)
C(3) 0.021(2) 0.020(1) 0.027(2) 0.001(1) -0.006(1) -0.010(1)
C(4) 0.023(2) 0.026(2) 0.028(2) -0.001(1) -0.002(1) -0.013(1)
C(5) 0.025(2) 0.021(2) 0.020(2) -0.004(1) 0.001(1) -0.008(1)
C(6) 0.023(2) 0.019(2) 0.030(2) -0.001(1) -0.001(1) -0.010(1)
C(7) 0.026(2) 0.021(2) 0.027(2) 0.005(1) 0.001(1) -0.005(1)
C(8) 0.030(2) 0.027(2) 0.037(2) -0.004(1) 0.003(2) -0.002(2)
C(9) 0.049(2) 0.029(2) 0.041(2) 0.006(2) 0.010(2) 0.009(2)
C(10) 0.036(2) 0.055(3) 0.026(2) 0.013(2) 0.000(2) 0.004(2)
C(11) 0.041(2) 0.053(2) 0.027(2) 0.004(2) -0.004(2) -0.010(2)
C(12) 0.035(2) 0.032(2) 0.024(2) 0.001(2) -0.002(1) -0.006(1)
C(13) 0.015(1) 0.019(1) 0.022(2) -0.001(1) 0.001(1) -0.010(1)
C(14) 0.026(2) 0.025(2) 0.032(2) -0.004(1) -0.006(1) -0.010(1)
C(15) 0.027(2) 0.034(2) 0.044(2) -0.006(1) -0.009(2) -0.018(2)
C(16) 0.023(2) 0.020(2) 0.048(2) -0.003(1) 0.004(2) -0.013(2)
C(17) 0.022(2) 0.021(2) 0.032(2) 0.003(1) 0.000(1) -0.006(1)
C(18) 0.020(2) 0.022(2) 0.025(2) 0.000(1) -0.003(1) -0.007(1)
C(19) 0.019(1) 0.016(1) 0.019(1) -0.003(1) -0.003(1) -0.007(1)
C(20) 0.028(2) 0.031(2) 0.020(2) 0.010(1) -0.001(1) -0.010(1)
C(21) 0.036(2) 0.036(2) 0.018(2) 0.008(2) -0.005(1) -0.009(1)
C(22) 0.028(2) 0.028(2) 0.025(2) 0.006(1) -0.010(1) -0.010(1)
C(23) 0.031(2) 0.032(2) 0.030(2) 0.012(1) -0.007(1) -0.017(2)
C(24) 0.030(2) 0.032(2) 0.018(2) 0.006(1) -0.005(1) -0.012(1)
C(25) 0.019(1) 0.019(1) 0.015(1) 0.003(1) -0.005(1) -0.005(1)
C(26) 0.025(2) 0.021(2) 0.018(1) 0.004(1) -0.006(1) -0.006(1)
C(27) 0.036(2) 0.032(2) 0.022(2) 0.013(1) -0.008(1) -0.012(1)
C(28) 0.023(2) 0.053(2) 0.023(2) 0.014(2) -0.002(1) -0.015(2)
C(29) 0.023(2) 0.049(2) 0.033(2) -0.005(2) -0.002(1) -0.013(2)
C(30) 0.023(2) 0.035(2) 0.029(2) -0.001(1) -0.001(1) -0.014(2)

loop_
_atom_type_symbol
_atom_type_description
_atom_type_scat_dispersion_real
_atom_type_scat_dispersion_imag
_atom_type_scat_source
C C 0.003 0.002
;International Tables for Crystallography
(1992, Vol. C, Tables 4.2.6.8 and 6.1.1.1)
;
H H 0.000 0.000
;International Tables for Crystallography
(1992, Vol. C, Table 6.1.1.2)
;
N N 0.006 0.003
;International Tables for Crystallography
(1992, Vol. C, Tables 4.2.6.8 and 6.1.1.1)
;
Cu Cu 0.320 1.265
;International Tables for Crystallography
(1992, Vol. C, Tables 4.2.6.8 and 6.1.1.1)
;
P P 0.102 0.094
;International Tables for Crystallography
(1992, Vol. C, Tables 4.2.6.8 and 6.1.1.1)
;
Br Br -0.290 2.459
;International Tables for Crystallography
(1992, Vol. C, Tables 4.2.6.8 and 6.1.1.1)
;
O O 0.011 0.006
;International Tables for Crystallography
(1992, Vol. C, Tables 4.2.6.8 and 6.1.1.1)
;

loop_
_geom_angle_atom_site_label_1
_geom_angle_atom_site_label_2
_geom_angle_atom_site_label_3
_geom_angle
_geom_angle_site_symmetry_1
_geom_angle_site_symmetry_2
_geom_angle_site_symmetry_3
_geom_angle_publ_flag
Cu(1) Br(1) Cu(1) 69.56(2) . . 2_555 yes
Br(1) Cu(1) Br(1) 110.44(2) . . 2_555 yes
Br(1) Cu(1) P(1) 106.98(3) . . . yes
Br(1) Cu(1) N(1) 101.05(7) . . . yes
Br(1) Cu(1) P(1) 114.67(3) 2_555 . . yes
Br(1) Cu(1) N(1) 103.04(7) 2_555 . . yes
P(1) Cu(1) N(1) 119.75(7) . . . yes
Cu(1) P(1) C(13) 114.14(10) . . . yes
Cu(1) P(1) C(19) 116.81(10) . . . yes
Cu(1) P(1) C(25) 114.52(10) . . . yes
C(13) P(1) C(19) 102.6(1) . . . yes
C(13) P(1) C(25) 102.5(1) . . . yes
C(19) P(1) C(25) 104.5(1) . . . yes
Cu(1) N(1) C(1) 120.1(2) . . . yes
Cu(1) N(1) C(5) 122.4(2) . . . yes
C(1) N(1) C(5) 117.1(3) . . . yes
N(1) C(1) C(2) 124.1(3) . . . yes
N(1) C(1) H(1) 118.1 . . . no
C(2) C(1) H(1) 117.8 . . . no
C(1) C(2) C(3) 118.0(3) . . . yes
C(1) C(2) C(6) 117.1(3) . . . yes
C(3) C(2) C(6) 124.6(3) . . . yes
C(2) C(3) C(4) 119.0(3) . . . yes
C(2) C(3) H(2) 120.4 . . . no
C(4) C(3) H(2) 120.6 . . . no
C(3) C(4) C(5) 119.0(3) . . . yes
C(3) C(4) H(3) 120.5 . . . no
C(5) C(4) H(3) 120.5 . . . no
N(1) C(5) C(4) 122.7(3) . . . yes
N(1) C(5) H(4) 118.5 . . . no
C(4) C(5) H(4) 118.8 . . . no
O(1) C(6) C(2) 118.9(3) . . . yes
O(1) C(6) C(7) 120.9(3) . . . yes
C(2) C(6) C(7) 120.1(3) . . . yes
C(6) C(7) C(8) 119.1(3) . . . yes
C(6) C(7) C(12) 122.3(3) . . . yes
C(8) C(7) C(12) 118.6(3) . . . yes
C(7) C(8) C(9) 120.5(4) . . . yes
C(7) C(8) H(5) 119.6 . . . no
C(9) C(8) H(5) 119.9 . . . no
C(8) C(9) C(10) 120.3(4) . . . yes
C(8) C(9) H(6) 118.5 . . . no
C(10) C(9) H(6) 121.2 . . . no
C(9) C(10) C(11) 120.2(4) . . . yes
C(9) C(10) H(7) 119.3 . . . no
C(11) C(10) H(7) 120.6 . . . no
C(10) C(11) C(12) 120.1(4) . . . yes
C(10) C(11) H(8) 120.4 . . . no
C(12) C(11) H(8) 119.5 . . . no
C(7) C(12) C(11) 120.4(3) . . . yes
C(7) C(12) H(9) 119.8 . . . no
C(11) C(12) H(9) 119.9 . . . no
P(1) C(13) C(14) 123.4(2) . . . yes
P(1) C(13) C(18) 117.2(2) . . . yes
C(14) C(13) C(18) 119.3(3) . . . yes
C(13) C(14) C(15) 119.8(3) . . . yes
C(13) C(14) H(10) 120.4 . . . no
C(15) C(14) H(10) 119.7 . . . no
C(14) C(15) C(16) 120.6(3) . . . yes
C(14) C(15) H(11) 119.8 . . . no
C(16) C(15) H(11) 119.6 . . . no
C(15) C(16) C(17) 120.0(3) . . . yes
C(15) C(16) H(12) 119.9 . . . no
C(17) C(16) H(12) 120.1 . . . no
C(16) C(17) C(18) 119.7(3) . . . yes
C(16) C(17) H(13) 120.2 . . . no
C(18) C(17) H(13) 120.0 . . . no
C(13) C(18) C(17) 120.5(3) . . . yes
C(13) C(18) H(14) 119.6 . . . no
C(17) C(18) H(14) 119.9 . . . no
P(1) C(19) C(20) 124.3(2) . . . yes
P(1) C(19) C(24) 116.9(2) . . . yes
C(20) C(19) C(24) 118.8(3) . . . yes
C(19) C(20) C(21) 120.6(3) . . . yes
C(19) C(20) H(15) 119.4 . . . no
C(21) C(20) H(15) 120.0 . . . no
C(20) C(21) C(22) 120.1(3) . . . yes
C(20) C(21) H(16) 119.5 . . . no
C(22) C(21) H(16) 120.5 . . . no
C(21) C(22) C(23) 120.0(3) . . . yes
C(21) C(22) H(17) 120.2 . . . no
C(23) C(22) H(17) 119.8 . . . no
C(22) C(23) C(24) 120.4(3) . . . yes
C(22) C(23) H(18) 120.1 . . . no
C(24) C(23) H(18) 119.5 . . . no
C(19) C(24) C(23) 120.2(3) . . . yes
C(19) C(24) H(19) 119.4 . . . no
C(23) C(24) H(19) 120.4 . . . no
P(1) C(25) C(26) 123.6(2) . . . yes
P(1) C(25) C(30) 118.1(2) . . . yes
C(26) C(25) C(30) 118.2(3) . . . yes
C(25) C(26) C(27) 120.6(3) . . . yes
C(25) C(26) H(20) 119.5 . . . no
C(27) C(26) H(20) 119.9 . . . no
C(26) C(27) C(28) 120.3(3) . . . yes
C(26) C(27) H(21) 119.6 . . . no
C(28) C(27) H(21) 120.1 . . . no
C(27) C(28) C(29) 119.6(3) . . . yes
C(27) C(28) H(22) 120.7 . . . no
C(29) C(28) H(22) 119.7 . . . no
C(28) C(29) C(30) 120.2(3) . . . yes
C(28) C(29) H(23) 119.4 . . . no
C(30) C(29) H(23) 120.5 . . . no
C(25) C(30) C(29) 121.1(3) . . . yes
C(25) C(30) H(24) 119.3 . . . no
C(29) C(30) H(24) 119.6 . . . no

loop_
_geom_bond_atom_site_label_1
_geom_bond_atom_site_label_2
_geom_bond_distance
_geom_bond_site_symmetry_1
_geom_bond_site_symmetry_2
_geom_bond_publ_flag
Br(1) Cu(1) 2.5510(6) . . yes
Br(1) Cu(1) 2.4832(5) . 2_555 yes
Cu(1) P(1) 2.2061(8) . . yes
Cu(1) N(1) 2.050(3) . . yes
P(1) C(13) 1.830(3) . . yes
P(1) C(19) 1.830(3) . . yes
P(1) C(25) 1.821(3) . . yes
O(1) C(6) 1.222(4) . . yes
N(1) C(1) 1.340(4) . . yes
N(1) C(5) 1.350(4) . . yes
C(1) C(2) 1.384(4) . . yes
C(1) H(1) 0.957 . . no
C(2) C(3) 1.384(4) . . yes
C(2) C(6) 1.500(4) . . yes
C(3) C(4) 1.390(4) . . yes
C(3) H(2) 0.965 . . no
C(4) C(5) 1.383(4) . . yes
C(4) H(3) 0.961 . . no
C(5) H(4) 0.962 . . no
C(6) C(7) 1.489(4) . . yes
C(7) C(8) 1.398(4) . . yes
C(7) C(12) 1.386(5) . . yes
C(8) C(9) 1.376(6) . . yes
C(8) H(5) 0.961 . . no
C(9) C(10) 1.374(6) . . yes
C(9) H(6) 0.955 . . no
C(10) C(11) 1.372(6) . . yes
C(10) H(7) 0.961 . . no
C(11) C(12) 1.389(5) . . yes
C(11) H(8) 0.965 . . no
C(12) H(9) 0.965 . . no
C(13) C(14) 1.390(4) . . yes
C(13) C(18) 1.389(4) . . yes
C(14) C(15) 1.388(5) . . yes
C(14) H(10) 0.967 . . no
C(15) C(16) 1.375(5) . . yes
C(15) H(11) 0.952 . . no
C(16) C(17) 1.383(5) . . yes
C(16) H(12) 0.961 . . no
C(17) C(18) 1.387(4) . . yes
C(17) H(13) 0.961 . . no
C(18) H(14) 0.956 . . no
C(19) C(20) 1.387(4) . . yes
C(19) C(24) 1.401(4) . . yes
C(20) C(21) 1.390(4) . . yes
C(20) H(15) 0.955 . . no
C(21) C(22) 1.378(5) . . yes
C(21) H(16) 0.959 . . no
C(22) C(23) 1.380(5) . . yes
C(22) H(17) 0.964 . . no
C(23) C(24) 1.382(4) . . yes
C(23) H(18) 0.959 . . no
C(24) H(19) 0.958 . . no
C(25) C(26) 1.392(4) . . yes
C(25) C(30) 1.401(4) . . yes
C(26) C(27) 1.386(4) . . yes
C(26) H(20) 0.961 . . no
C(27) C(28) 1.387(5) . . yes
C(27) H(21) 0.962 . . no
C(28) C(29) 1.381(5) . . yes
C(28) H(22) 0.958 . . no
C(29) C(30) 1.379(5) . . yes
C(29) H(23) 0.956 . . no
C(30) H(24) 0.964 . . no

loop_
_geom_contact_atom_site_label_1
_geom_contact_atom_site_label_2
_geom_contact_distance
_geom_contact_site_symmetry_1
_geom_contact_site_symmetry_2
_geom_contact_publ_flag
Br(1) Cu(1) 2.5510(6) . . ?

loop_
_geom_torsion_atom_site_label_1
_geom_torsion_atom_site_label_2
_geom_torsion_atom_site_label_3
_geom_torsion_atom_site_label_4
_geom_torsion
_geom_torsion_site_symmetry_1
_geom_torsion_site_symmetry_2
_geom_torsion_site_symmetry_3
_geom_torsion_site_symmetry_4
_geom_torsion_publ_flag
Br(1) Cu(1) Br(1) Cu(1) 0.0 . . 2_555 2_555 yes
Br(1) Cu(1) P(1) C(13) -51.1(1) . . . . yes
Br(1) Cu(1) P(1) C(19) 68.6(1) . . . . yes
Br(1) Cu(1) P(1) C(25) -168.8(1) . . . . yes
Br(1) Cu(1) N(1) C(1) 33.4(2) . . . . yes
Br(1) Cu(1) N(1) C(5) -153.9(2) . . . . yes
Br(1) Cu(1) Br(1) Cu(1) 0.0 . 2_555 2_555 . yes
Br(1) Cu(1) P(1) C(13) 173.9(1) . 2_555 2_555 2_555 yes
Br(1) Cu(1) P(1) C(19) 54.3(1) . 2_555 2_555 2_555 yes
Br(1) Cu(1) P(1) C(25) -68.4(1) . 2_555 2_555 2_555 yes
Br(1) Cu(1) N(1) C(1) -147.7(2) . 2_555 2_555 2_555 yes
Br(1) Cu(1) N(1) C(5) 39.6(2) . 2_555 2_555 2_555 yes
Cu(1) Br(1) Cu(1) Br(1) 0.0 . . 2_555 2_555 yes
Cu(1) Br(1) Cu(1) P(1) -120.94(3) . . 2_555 2_555 yes
Cu(1) Br(1) Cu(1) N(1) 107.24(8) . . 2_555 2_555 yes
Cu(1) Br(1) Cu(1) Br(1) 0.0 . 2_555 2_555 . yes
Cu(1) Br(1) Cu(1) P(1) 125.41(3) . 2_555 2_555 2_555 yes
Cu(1) Br(1) Cu(1) N(1) -108.56(7) . 2_555 2_555 2_555 yes
Cu(1) P(1) C(13) C(14) 151.0(2) . . . . yes
Cu(1) P(1) C(13) C(18) -32.3(3) . . . . yes
Cu(1) P(1) C(19) C(20) 138.1(3) . . . . yes
Cu(1) P(1) C(19) C(24) -43.2(3) . . . . yes
Cu(1) P(1) C(25) C(26) 130.3(2) . . . . yes
Cu(1) P(1) C(25) C(30) -46.6(3) . . . . yes
Cu(1) N(1) C(1) C(2) 171.7(2) . . . . yes
Cu(1) N(1) C(5) C(4) -172.5(2) . . . . yes
P(1) Cu(1) N(1) C(1) -83.6(2) . . . . yes
P(1) Cu(1) N(1) C(5) 89.1(2) . . . . yes
P(1) C(13) C(14) C(15) 174.1(3) . . . . yes
P(1) C(13) C(18) C(17) -174.2(2) . . . . yes
P(1) C(19) C(20) C(21) 178.5(3) . . . . yes
P(1) C(19) C(24) C(23) -177.5(3) . . . . yes
P(1) C(25) C(26) C(27) -176.1(2) . . . . yes
P(1) C(25) C(30) C(29) 177.6(3) . . . . yes
O(1) C(6) C(2) C(1) 34.5(4) . . . . yes
O(1) C(6) C(2) C(3) -140.0(3) . . . . yes
O(1) C(6) C(7) C(8) 21.2(5) . . . . yes
O(1) C(6) C(7) C(12) -155.6(3) . . . . yes
N(1) Cu(1) P(1) C(13) 62.8(1) . . . . yes
N(1) Cu(1) P(1) C(19) -177.5(1) . . . . yes
N(1) Cu(1) P(1) C(25) -54.9(1) . . . . yes
N(1) C(1) C(2) C(3) 1.5(5) . . . . yes
N(1) C(1) C(2) C(6) -173.4(3) . . . . yes
N(1) C(5) C(4) C(3) 0.3(5) . . . . yes
C(1) N(1) C(5) C(4) 0.4(4) . . . . yes
C(1) C(2) C(3) C(4) -0.7(4) . . . . yes
C(1) C(2) C(6) C(7) -145.6(3) . . . . yes
C(2) C(1) N(1) C(5) -1.3(4) . . . . yes
C(2) C(3) C(4) C(5) -0.1(5) . . . . yes
C(2) C(6) C(7) C(8) -158.7(3) . . . . yes
C(2) C(6) C(7) C(12) 24.4(5) . . . . yes
C(3) C(2) C(6) C(7) 39.9(5) . . . . yes
C(4) C(3) C(2) C(6) 173.8(3) . . . . yes
C(6) C(7) C(8) C(9) -177.7(3) . . . . yes
C(6) C(7) C(12) C(11) 177.1(3) . . . . yes
C(7) C(8) C(9) C(10) 0.2(6) . . . . yes
C(7) C(12) C(11) C(10) 0.8(6) . . . . yes
C(8) C(7) C(12) C(11) 0.2(5) . . . . yes
C(8) C(9) C(10) C(11) 0.8(6) . . . . yes
C(9) C(8) C(7) C(12) -0.7(5) . . . . yes
C(9) C(10) C(11) C(12) -1.3(6) . . . . yes
C(13) P(1) C(19) C(20) -96.3(3) . . . . yes
C(13) P(1) C(19) C(24) 82.5(3) . . . . yes
C(13) P(1) C(25) C(26) 6.1(3) . . . . yes
C(13) P(1) C(25) C(30) -170.7(2) . . . . yes
C(13) C(14) C(15) C(16) 0.1(6) . . . . yes
C(13) C(18) C(17) C(16) -0.3(5) . . . . yes
C(14) C(13) P(1) C(19) 23.7(3) . . . . yes
C(14) C(13) P(1) C(25) -84.6(3) . . . . yes
C(14) C(13) C(18) C(17) 2.5(5) . . . . yes
C(14) C(15) C(16) C(17) 2.2(6) . . . . yes
C(15) C(14) C(13) C(18) -2.4(5) . . . . yes
C(15) C(16) C(17) C(18) -2.1(5) . . . . yes
C(18) C(13) P(1) C(19) -159.7(2) . . . . yes
C(18) C(13) P(1) C(25) 92.0(3) . . . . yes
C(19) P(1) C(25) C(26) -100.6(3) . . . . yes
C(19) P(1) C(25) C(30) 82.5(3) . . . . yes
C(19) C(20) C(21) C(22) -0.5(6) . . . . yes
C(19) C(24) C(23) C(22) -1.5(5) . . . . yes
C(20) C(19) P(1) C(25) 10.4(3) . . . . yes
C(20) C(19) C(24) C(23) 1.3(5) . . . . yes
C(20) C(21) C(22) C(23) 0.2(5) . . . . yes
C(21) C(20) C(19) C(24) -0.3(5) . . . . yes
C(21) C(22) C(23) C(24) 0.8(6) . . . . yes
C(24) C(19) P(1) C(25) -170.9(2) . . . . yes
C(25) C(26) C(27) C(28) -1.1(5) . . . . yes
C(25) C(30) C(29) C(28) -1.7(5) . . . . yes
C(26) C(25) C(30) C(29) 0.6(5) . . . . yes
C(26) C(27) C(28) C(29) 0.0(5) . . . . yes
C(27) C(26) C(25) C(30) 0.8(4) . . . . yes
C(27) C(28) C(29) C(30) 1.4(5) . . . . yes
C(27) C(28) C(29) C(30) 1.4(5) . . . . yes
